data_4026838
loop_
_publ_author_name
'Yi-Bo Nie'
'Long Wang'
'Ming-Wu Ding'

_publ_section_title
;
 Synthesis of 1,2,4,5-Tetrasubstituted Imidazoles by a Sequential
 Aza-Wittig/Michael/Isomerization Reaction
;
_journal_name_full 'Journal of Organic Chemistry'
_journal_page_first 696
_journal_page_last 700
_journal_paper_doi 10.1021/jo201846w
_journal_volume 77
_journal_year 2012
_chemical_formula_moiety 'C26 H21 Cl N2 O4'
_chemical_formula_sum 'C26 H21 Cl N2 O4'
_chemical_formula_weight 460.90
_chemical_name_systematic
; 
 ? 
;
_space_group_IT_number 2
_symmetry_cell_setting triclinic
_symmetry_space_group_name_Hall '-P 1'
_symmetry_space_group_name_H-M 'P -1'
_atom_sites_solution_hydrogens geom
_atom_sites_solution_primary direct
_atom_sites_solution_secondary difmap
_audit_creation_method SHELXL-97
_cell_angle_alpha 90.692(4)
_cell_angle_beta 108.767(3)
_cell_angle_gamma 106.266(4)
_cell_formula_units_Z 2
_cell_length_a 10.432(2)
_cell_length_b 10.4650(19)
_cell_length_c 11.533(2)
_cell_measurement_reflns_used 1307
_cell_measurement_temperature 298(2)
_cell_measurement_theta_max 21.26
_cell_measurement_theta_min 2.49
_cell_volume 1137.2(4)
_computing_cell_refinement 'Bruker SMART'
_computing_data_collection 'Bruker SMART'
_computing_data_reduction 'Bruker SAINT'
_computing_molecular_graphics 'Bruker SHELXTL'
_computing_publication_material 'Bruker SHELXTL'
_computing_structure_refinement 'SHELXL-97 (Sheldrick, 1997)'
_computing_structure_solution 'SHELXS-97 (Sheldrick, 1990)'
_diffrn_ambient_temperature 298(2)
_diffrn_measured_fraction_theta_full 0.989
_diffrn_measured_fraction_theta_max 0.989
_diffrn_measurement_device_type 'CCD area detector'
_diffrn_measurement_method 'phi and omega scans'
_diffrn_radiation_monochromator graphite
_diffrn_radiation_source 'fine-focus sealed tube'
_diffrn_radiation_type MoK\a
_diffrn_radiation_wavelength 0.71073
_diffrn_reflns_av_R_equivalents 0.0250
_diffrn_reflns_av_sigmaI/netI 0.0530
_diffrn_reflns_limit_h_max 12
_diffrn_reflns_limit_h_min -12
_diffrn_reflns_limit_k_max 12
_diffrn_reflns_limit_k_min -12
_diffrn_reflns_limit_l_max 13
_diffrn_reflns_limit_l_min -9
_diffrn_reflns_number 7136
_diffrn_reflns_theta_full 25.50
_diffrn_reflns_theta_max 25.50
_diffrn_reflns_theta_min 1.88
_exptl_absorpt_coefficient_mu 0.204
_exptl_absorpt_correction_type none
_exptl_crystal_colour yellow
_exptl_crystal_density_diffrn 1.346
_exptl_crystal_description block
_exptl_crystal_F_000 480
_exptl_crystal_size_max 0.16
_exptl_crystal_size_mid 0.12
_exptl_crystal_size_min 0.10
_refine_diff_density_max 0.235
_refine_diff_density_min -0.185
_refine_diff_density_rms 0.038
_refine_ls_extinction_method none
_refine_ls_goodness_of_fit_ref 1.033
_refine_ls_hydrogen_treatment constr
_refine_ls_matrix_type full
_refine_ls_number_parameters 299
_refine_ls_number_reflns 4189
_refine_ls_number_restraints 0
_refine_ls_restrained_S_all 1.033
_refine_ls_R_factor_all 0.0856
_refine_ls_R_factor_gt 0.0585
_refine_ls_shift/su_max 0.000
_refine_ls_shift/su_mean 0.000
_refine_ls_structure_factor_coef Fsqd
_refine_ls_weighting_details 'calc w=1/[\s^2^(Fo^2^)+(0.0465P)^2^+0.1246P] where P=(Fo^2^+2Fc^2^)/3'
_refine_ls_weighting_scheme calc
_refine_ls_wR_factor_gt 0.1144
_refine_ls_wR_factor_ref 0.1258
_reflns_number_gt 2941
_reflns_number_total 4189
_reflns_threshold_expression >2sigma(I)
_cod_data_source_file jo201846w_si_001.cif
_cod_data_source_block 110120bm
_cod_database_code 4026838

loop_
_symmetry_equiv_pos_as_xyz
'x, y, z'
'-x, -y, -z'

loop_
_atom_site_label
_atom_site_type_symbol
_atom_site_fract_x
_atom_site_fract_y
_atom_site_fract_z
_atom_site_U_iso_or_equiv
_atom_site_adp_type
_atom_site_occupancy
_atom_site_symmetry_multiplicity
_atom_site_calc_flag
_atom_site_refinement_flags
C1 C 0.4693(3) 0.6652(2) 0.5271(2) 0.0467(6) Uani 1 1 d .
C2 C 0.5676(3) 0.6526(3) 0.6357(3) 0.0544(7) Uani 1 1 d .
H2 H 0.6636 0.6791 0.6454 0.065 Uiso 1 1 calc R
C3 C 0.5232(3) 0.6005(3) 0.7300(2) 0.0521(7) Uani 1 1 d .
H3 H 0.5890 0.5905 0.8032 0.062 Uiso 1 1 calc R
C4 C 0.3813(2) 0.5633(2) 0.7157(2) 0.0405(6) Uani 1 1 d .
C5 C 0.2835(3) 0.5765(3) 0.6075(2) 0.0514(7) Uani 1 1 d .
H5 H 0.1877 0.5515 0.5985 0.062 Uiso 1 1 calc R
C6 C 0.3272(3) 0.6269(3) 0.5119(3) 0.0546(7) Uani 1 1 d .
H6 H 0.2612 0.6349 0.4380 0.066 Uiso 1 1 calc R
C7 C 0.2426(2) 0.3836(2) 0.8111(2) 0.0412(6) Uani 1 1 d .
C8 C 0.2197(2) 0.3829(2) 0.9215(2) 0.0418(6) Uani 1 1 d .
C9 C 0.3607(3) 0.5752(2) 0.9258(2) 0.0448(6) Uani 1 1 d .
C10 C 0.4428(3) 0.7925(2) 1.0359(2) 0.0449(6) Uani 1 1 d .
C11 C 0.3171(3) 0.7967(3) 1.0467(3) 0.0564(7) Uani 1 1 d .
H11 H 0.2324 0.7321 1.0026 0.068 Uiso 1 1 calc R
C12 C 0.3186(4) 0.8989(3) 1.1244(3) 0.0674(9) Uani 1 1 d .
H12 H 0.2342 0.9032 1.1330 0.081 Uiso 1 1 calc R
C13 C 0.4443(4) 0.9946(3) 1.1892(3) 0.0739(10) Uani 1 1 d .
H13 H 0.4449 1.0629 1.2418 0.089 Uiso 1 1 calc R
C14 C 0.5682(4) 0.9888(3) 1.1759(3) 0.0649(9) Uani 1 1 d .
H14 H 0.6528 1.0541 1.2190 0.078 Uiso 1 1 calc R
C15 C 0.5689(3) 0.8872(3) 1.0992(2) 0.0512(7) Uani 1 1 d .
H15 H 0.6533 0.8830 1.0906 0.061 Uiso 1 1 calc R
C16 C 0.1266(3) 0.2716(3) 0.9578(2) 0.0470(6) Uani 1 1 d .
C17 C 0.0914(2) 0.2851(2) 1.0727(2) 0.0427(6) Uani 1 1 d .
C18 C 0.0875(3) 0.4050(3) 1.1220(2) 0.0496(7) Uani 1 1 d .
H18 H 0.1148 0.4833 1.0872 0.060 Uiso 1 1 calc R
C19 C 0.0434(3) 0.4088(3) 1.2225(3) 0.0615(8) Uani 1 1 d .
H19 H 0.0393 0.4891 1.2542 0.074 Uiso 1 1 calc R
C20 C 0.0054(3) 0.2936(4) 1.2757(3) 0.0685(9) Uani 1 1 d .
H20 H -0.0242 0.2963 1.3433 0.082 Uiso 1 1 calc R
C21 C 0.0109(3) 0.1750(3) 1.2295(3) 0.0671(9) Uani 1 1 d .
H21 H -0.0128 0.0979 1.2669 0.081 Uiso 1 1 calc R
C22 C 0.0516(3) 0.1700(3) 1.1277(3) 0.0549(7) Uani 1 1 d .
H22 H 0.0525 0.0886 1.0952 0.066 Uiso 1 1 calc R
C23 C 0.1932(2) 0.2775(2) 0.7055(2) 0.0453(6) Uani 1 1 d .
H23A H 0.2095 0.1958 0.7371 0.054 Uiso 1 1 calc R
H23B H 0.2496 0.3052 0.6527 0.054 Uiso 1 1 calc R
C24 C 0.0392(3) 0.2482(3) 0.6298(2) 0.0452(6) Uani 1 1 d .
C25 C -0.1668(3) 0.0801(3) 0.5047(3) 0.0676(9) Uani 1 1 d .
H25A H -0.1875 0.0011 0.4489 0.081 Uiso 1 1 calc R
H25B H -0.1883 0.1508 0.4556 0.081 Uiso 1 1 calc R
C26 C -0.2574(3) 0.0494(3) 0.5842(3) 0.0863(11) Uani 1 1 d .
H26A H -0.2363 -0.0209 0.6324 0.129 Uiso 1 1 calc R
H26B H -0.3556 0.0213 0.5332 0.129 Uiso 1 1 calc R
H26C H -0.2384 0.1282 0.6380 0.129 Uiso 1 1 calc R
Cl1 Cl 0.52175(9) 0.72949(8) 0.40591(7) 0.0722(3) Uani 1 1 d .
N1 N 0.3336(2) 0.5092(2) 0.81353(18) 0.0414(5) Uani 1 1 d .
N2 N 0.2961(2) 0.5052(2) 0.99353(19) 0.0462(5) Uani 1 1 d .
O1 O 0.45170(19) 0.70004(17) 0.95237(17) 0.0589(5) Uani 1 1 d .
O2 O 0.0739(2) 0.16425(19) 0.89226(19) 0.0746(6) Uani 1 1 d .
O3 O -0.01670(18) 0.12188(17) 0.57995(16) 0.0560(5) Uani 1 1 d .
O4 O -0.02253(19) 0.33074(19) 0.61199(19) 0.0673(6) Uani 1 1 d .

loop_
_atom_site_aniso_label
_atom_site_aniso_U_11
_atom_site_aniso_U_22
_atom_site_aniso_U_33
_atom_site_aniso_U_23
_atom_site_aniso_U_13
_atom_site_aniso_U_12
C1 0.0532(16) 0.0430(15) 0.0515(17) 0.0075(12) 0.0280(14) 0.0140(12)
C2 0.0378(15) 0.0618(18) 0.0643(19) 0.0084(15) 0.0209(14) 0.0116(13)
C3 0.0416(15) 0.0596(17) 0.0497(17) 0.0091(14) 0.0128(13) 0.0100(13)
C4 0.0383(14) 0.0401(14) 0.0431(15) 0.0046(11) 0.0153(12) 0.0100(11)
C5 0.0352(14) 0.0635(18) 0.0588(18) 0.0172(15) 0.0187(13) 0.0160(13)
C6 0.0461(16) 0.0660(19) 0.0525(18) 0.0179(15) 0.0165(14) 0.0177(14)
C7 0.0376(14) 0.0393(14) 0.0434(16) 0.0038(12) 0.0106(12) 0.0102(11)
C8 0.0418(14) 0.0366(14) 0.0423(15) 0.0029(12) 0.0130(12) 0.0059(11)
C9 0.0425(14) 0.0404(15) 0.0451(16) -0.0005(12) 0.0130(12) 0.0048(12)
C10 0.0524(16) 0.0384(15) 0.0395(15) 0.0070(12) 0.0158(12) 0.0067(12)
C11 0.0558(18) 0.0530(17) 0.0573(18) 0.0033(14) 0.0229(15) 0.0070(14)
C12 0.081(2) 0.060(2) 0.073(2) 0.0055(17) 0.0413(19) 0.0229(17)
C13 0.112(3) 0.0524(19) 0.058(2) -0.0004(16) 0.033(2) 0.021(2)
C14 0.075(2) 0.0485(18) 0.0472(18) 0.0013(14) 0.0043(16) 0.0000(16)
C15 0.0519(16) 0.0450(16) 0.0460(16) 0.0120(13) 0.0076(13) 0.0081(13)
C16 0.0532(16) 0.0361(15) 0.0511(17) 0.0037(13) 0.0201(13) 0.0098(12)
C17 0.0402(14) 0.0393(15) 0.0446(15) 0.0037(12) 0.0124(12) 0.0082(11)
C18 0.0501(16) 0.0455(16) 0.0533(17) 0.0074(13) 0.0197(14) 0.0118(12)
C19 0.0589(18) 0.066(2) 0.064(2) -0.0037(16) 0.0262(16) 0.0191(15)
C20 0.067(2) 0.086(2) 0.059(2) 0.0107(18) 0.0351(17) 0.0164(18)
C21 0.073(2) 0.069(2) 0.064(2) 0.0244(17) 0.0326(17) 0.0166(17)
C22 0.0585(17) 0.0480(16) 0.0604(19) 0.0096(14) 0.0268(15) 0.0117(13)
C23 0.0444(15) 0.0463(15) 0.0471(16) 0.0045(12) 0.0169(12) 0.0152(12)
C24 0.0446(15) 0.0447(16) 0.0449(16) -0.0007(13) 0.0155(12) 0.0112(13)
C25 0.0521(18) 0.065(2) 0.068(2) -0.0247(16) 0.0096(16) 0.0039(15)
C26 0.068(2) 0.080(2) 0.105(3) 0.002(2) 0.038(2) 0.0050(18)
Cl1 0.0857(6) 0.0759(6) 0.0723(6) 0.0206(4) 0.0505(5) 0.0226(4)
N1 0.0409(12) 0.0420(12) 0.0395(12) 0.0032(10) 0.0158(10) 0.0072(9)
N2 0.0490(13) 0.0415(12) 0.0442(13) 0.0033(10) 0.0165(11) 0.0068(10)
O1 0.0598(12) 0.0457(11) 0.0667(13) -0.0062(10) 0.0327(10) -0.0039(9)
O2 0.1005(16) 0.0438(12) 0.0749(15) -0.0089(11) 0.0471(13) -0.0050(11)
O3 0.0478(11) 0.0494(12) 0.0610(12) -0.0159(9) 0.0107(9) 0.0095(9)
O4 0.0526(12) 0.0560(12) 0.0838(15) -0.0054(11) 0.0039(11) 0.0245(10)

loop_
_atom_type_symbol
_atom_type_description
_atom_type_scat_dispersion_real
_atom_type_scat_dispersion_imag
_atom_type_scat_source
C C 0.0033 0.0016 'International Tables Vol C Tables 4.2.6.8 and 6.1.1.4'
H H 0.0000 0.0000 'International Tables Vol C Tables 4.2.6.8 and 6.1.1.4'
N N 0.0061 0.0033 'International Tables Vol C Tables 4.2.6.8 and 6.1.1.4'
O O 0.0106 0.0060 'International Tables Vol C Tables 4.2.6.8 and 6.1.1.4'
Cl Cl 0.1484 0.1585 'International Tables Vol C Tables 4.2.6.8 and 6.1.1.4'

loop_
_geom_angle_atom_site_label_1
_geom_angle_atom_site_label_2
_geom_angle_atom_site_label_3
_geom_angle
C6 C1 C2 120.7(2)
C6 C1 Cl1 118.4(2)
C2 C1 Cl1 120.9(2)
C1 C2 C3 119.7(2)
C1 C2 H2 120.2
C3 C2 H2 120.2
C4 C3 C2 119.8(2)
C4 C3 H3 120.1
C2 C3 H3 120.1
C5 C4 C3 120.4(2)
C5 C4 N1 119.2(2)
C3 C4 N1 120.4(2)
C4 C5 C6 120.0(2)
C4 C5 H5 120.0
C6 C5 H5 120.0
C1 C6 C5 119.3(2)
C1 C6 H6 120.3
C5 C6 H6 120.3
C8 C7 N1 105.9(2)
C8 C7 C23 131.8(2)
N1 C7 C23 122.2(2)
C7 C8 N2 110.3(2)
C7 C8 C16 125.0(2)
N2 C8 C16 124.7(2)
N2 C9 O1 129.0(2)
N2 C9 N1 113.9(2)
O1 C9 N1 117.0(2)
C11 C10 C15 121.8(3)
C11 C10 O1 123.2(2)
C15 C10 O1 114.8(2)
C10 C11 C12 118.7(3)
C10 C11 H11 120.7
C12 C11 H11 120.7
C13 C12 C11 120.4(3)
C13 C12 H12 119.8
C11 C12 H12 119.8
C14 C13 C12 119.8(3)
C14 C13 H13 120.1
C12 C13 H13 120.1
C13 C14 C15 120.6(3)
C13 C14 H14 119.7
C15 C14 H14 119.7
C10 C15 C14 118.7(3)
C10 C15 H15 120.7
C14 C15 H15 120.7
O2 C16 C8 119.4(2)
O2 C16 C17 118.9(2)
C8 C16 C17 121.7(2)
C18 C17 C22 118.4(3)
C18 C17 C16 123.2(2)
C22 C17 C16 118.2(2)
C19 C18 C17 120.4(3)
C19 C18 H18 119.8
C17 C18 H18 119.8
C20 C19 C18 119.9(3)
C20 C19 H19 120.0
C18 C19 H19 120.0
C21 C20 C19 120.4(3)
C21 C20 H20 119.8
C19 C20 H20 119.8
C20 C21 C22 119.9(3)
C20 C21 H21 120.0
C22 C21 H21 120.0
C21 C22 C17 120.8(3)
C21 C22 H22 119.6
C17 C22 H22 119.6
C7 C23 C24 113.6(2)
C7 C23 H23A 108.8
C24 C23 H23A 108.8
C7 C23 H23B 108.8
C24 C23 H23B 108.8
H23A C23 H23B 107.7
O4 C24 O3 124.6(2)
O4 C24 C23 123.9(2)
O3 C24 C23 111.3(2)
O3 C25 C26 110.6(2)
O3 C25 H25A 109.5
C26 C25 H25A 109.5
O3 C25 H25B 109.5
C26 C25 H25B 109.5
H25A C25 H25B 108.1
C25 C26 H26A 109.5
C25 C26 H26B 109.5
H26A C26 H26B 109.5
C25 C26 H26C 109.5
H26A C26 H26C 109.5
H26B C26 H26C 109.5
C9 N1 C7 105.5(2)
C9 N1 C4 126.8(2)
C7 N1 C4 127.5(2)
C9 N2 C8 104.3(2)
C9 O1 C10 120.1(2)
C24 O3 C25 116.8(2)

loop_
_geom_bond_atom_site_label_1
_geom_bond_atom_site_label_2
_geom_bond_distance
C1 C6 1.374(3)
C1 C2 1.375(4)
C1 Cl1 1.736(3)
C2 C3 1.375(3)
C2 H2 0.9300
C3 C4 1.373(3)
C3 H3 0.9300
C4 C5 1.372(3)
C4 N1 1.436(3)
C5 C6 1.380(3)
C5 H5 0.9300
C6 H6 0.9300
C7 C8 1.368(3)
C7 N1 1.383(3)
C7 C23 1.492(3)
C8 N2 1.393(3)
C8 C16 1.454(3)
C9 N2 1.295(3)
C9 O1 1.345(3)
C9 N1 1.366(3)
C10 C11 1.370(4)
C10 C15 1.371(3)
C10 O1 1.399(3)
C11 C12 1.380(4)
C11 H11 0.9300
C12 C13 1.377(4)
C12 H12 0.9300
C13 C14 1.367(4)
C13 H13 0.9300
C14 C15 1.378(4)
C14 H14 0.9300
C15 H15 0.9300
C16 O2 1.225(3)
C16 C17 1.499(3)
C17 C18 1.387(3)
C17 C22 1.390(3)
C18 C19 1.382(4)
C18 H18 0.9300
C19 C20 1.376(4)
C19 H19 0.9300
C20 C21 1.367(4)
C20 H20 0.9300
C21 C22 1.377(4)
C21 H21 0.9300
C22 H22 0.9300
C23 C24 1.501(3)
C23 H23A 0.9700
C23 H23B 0.9700
C24 O4 1.197(3)
C24 O3 1.324(3)
C25 O3 1.459(3)
C25 C26 1.494(4)
C25 H25A 0.9700
C25 H25B 0.9700
C26 H26A 0.9600
C26 H26B 0.9600
C26 H26C 0.9600

loop_
_geom_hbond_atom_site_label_D
_geom_hbond_atom_site_label_H
_geom_hbond_atom_site_label_A
_geom_hbond_distance_DH
_geom_hbond_distance_HA
_geom_hbond_distance_DA
_geom_hbond_angle_DHA
_geom_hbond_site_symmetry_A
C19 H19 O4 0.93 2.50 3.405(4) 164.2 2_567
C23 H23B Cl1 0.97 2.79 3.616(3) 143.3 2_666
C18 H18 N2 0.93 2.42 2.977(3) 118.1 .
C6 H6 O4 0.93 2.50 3.198(3) 132.1 2_566
C3 H3 N2 0.93 2.62 3.511(3) 161.2 2_667

loop_
_geom_torsion_atom_site_label_1
_geom_torsion_atom_site_label_2
_geom_torsion_atom_site_label_3
_geom_torsion_atom_site_label_4
_geom_torsion
C6 C1 C2 C3 0.3(4)
Cl1 C1 C2 C3 -179.6(2)
C1 C2 C3 C4 -0.9(4)
C2 C3 C4 C5 0.7(4)
C2 C3 C4 N1 -179.8(2)
C3 C4 C5 C6 0.3(4)
N1 C4 C5 C6 -179.3(2)
C2 C1 C6 C5 0.6(4)
Cl1 C1 C6 C5 -179.5(2)
C4 C5 C6 C1 -0.9(4)
N1 C7 C8 N2 -0.7(3)
C23 C7 C8 N2 176.3(2)
N1 C7 C8 C16 178.1(2)
C23 C7 C8 C16 -4.9(4)
C15 C10 C11 C12 -0.5(4)
O1 C10 C11 C12 -174.5(2)
C10 C11 C12 C13 0.2(4)
C11 C12 C13 C14 0.5(5)
C12 C13 C14 C15 -0.7(5)
C11 C10 C15 C14 0.2(4)
O1 C10 C15 C14 174.7(2)
C13 C14 C15 C10 0.4(4)
C7 C8 C16 O2 7.7(4)
N2 C8 C16 O2 -173.7(2)
C7 C8 C16 C17 -171.4(2)
N2 C8 C16 C17 7.3(4)
O2 C16 C17 C18 -149.8(3)
C8 C16 C17 C18 29.3(4)
O2 C16 C17 C22 25.8(4)
C8 C16 C17 C22 -155.2(2)
C22 C17 C18 C19 -0.7(4)
C16 C17 C18 C19 174.8(2)
C17 C18 C19 C20 1.2(4)
C18 C19 C20 C21 -0.1(4)
C19 C20 C21 C22 -1.5(5)
C20 C21 C22 C17 1.9(4)
C18 C17 C22 C21 -0.8(4)
C16 C17 C22 C21 -176.6(2)
C8 C7 C23 C24 73.7(3)
N1 C7 C23 C24 -109.7(3)
C7 C23 C24 O4 33.7(4)
C7 C23 C24 O3 -149.9(2)
N2 C9 N1 C7 -0.4(3)
O1 C9 N1 C7 177.9(2)
N2 C9 N1 C4 175.3(2)
O1 C9 N1 C4 -6.4(4)
C8 C7 N1 C9 0.7(3)
C23 C7 N1 C9 -176.7(2)
C8 C7 N1 C4 -175.0(2)
C23 C7 N1 C4 7.6(4)
C5 C4 N1 C9 -113.8(3)
C3 C4 N1 C9 66.7(3)
C5 C4 N1 C7 61.0(3)
C3 C4 N1 C7 -118.5(3)
O1 C9 N2 C8 -178.1(3)
N1 C9 N2 C8 0.0(3)
C7 C8 N2 C9 0.5(3)
C16 C8 N2 C9 -178.3(2)
N2 C9 O1 C10 -28.1(4)
N1 C9 O1 C10 153.9(2)
C11 C10 O1 C9 -34.6(4)
C15 C10 O1 C9 151.0(2)
O4 C24 O3 C25 -4.2(4)
C23 C24 O3 C25 179.5(2)
C26 C25 O3 C24 -81.0(3)

loop_
_cod_related_entry_id
_cod_related_entry_database
_cod_related_entry_code
1 ChemSpider 30659439
